data_7121956
loop_
_publ_author_name
'Wolf, Benjamin M.'
'Stuhl, Christoph'
'Anwander, Reiner'

_publ_section_title
;
 Synthesis of homometallic divalent lanthanide organoimides from benzyl
 complexes.
;
_journal_issue 64
_journal_name_full 'Chemical communications (Cambridge, England)'
_journal_page_first 8826
_journal_page_last 8829
_journal_paper_doi 10.1039/c8cc05234d
_journal_volume 54
_journal_year 2018
_chemical_formula_sum 'C84 H112 O6 Sm4'
_chemical_formula_weight 1819.13
_chemical_properties_physical Air-sensitive,Moisture-sensitive
_space_group_crystal_system triclinic
_space_group_IT_number 2
_space_group_name_Hall '-P 1'
_space_group_name_H-M_alt 'P -1'
_symmetry_space_group_name_Hall '-P 1'
_symmetry_space_group_name_H-M 'P -1'
_atom_sites_solution_hydrogens mixed
_audit_creation_method SHELXL-2014/7
_audit_update_record
;
2018-06-28 deposited with the CCDC.
2018-07-12 downloaded from the CCDC.
;
_cell_angle_alpha 84.442(17)
_cell_angle_beta 77.873(10)
_cell_angle_gamma 80.73(6)
_cell_formula_units_Z 1
_cell_length_a 12.252(6)
_cell_length_b 12.490(8)
_cell_length_c 12.826(5)
_cell_measurement_reflns_used 110
_cell_measurement_temperature 100(2)
_cell_measurement_theta_max 30.055
_cell_measurement_theta_min 6.915
_cell_volume 1889.8(17)
_computing_cell_refinement 'SAINT V8.37A (Bruker AXS Inc., 2015)'
_computing_data_collection 'Bruker Apex3'
_computing_data_reduction 'SAINT V8.37A (Bruker AXS Inc., 2015)'
_computing_structure_refinement 'SHELXL-2014/7 (Sheldrick, 2014)'
_computing_structure_solution 'XT, VERSION 2014/5'
_diffrn_ambient_temperature 100(2)
_diffrn_measured_fraction_theta_full 0.999
_diffrn_measured_fraction_theta_max 0.999
_diffrn_measurement_device_type 'Smart Apex III Duo'
_diffrn_measurement_method omega-scans
_diffrn_radiation_type MoK\a
_diffrn_radiation_wavelength 0.71073
_diffrn_reflns_av_R_equivalents 0.0627
_diffrn_reflns_av_unetI/netI 0.0387
_diffrn_reflns_Laue_measured_fraction_full 0.999
_diffrn_reflns_Laue_measured_fraction_max 0.999
_diffrn_reflns_limit_h_max 16
_diffrn_reflns_limit_h_min -16
_diffrn_reflns_limit_k_max 16
_diffrn_reflns_limit_k_min -16
_diffrn_reflns_limit_l_max 17
_diffrn_reflns_limit_l_min -17
_diffrn_reflns_number 62022
_diffrn_reflns_point_group_measured_fraction_full 0.999
_diffrn_reflns_point_group_measured_fraction_max 0.999
_diffrn_reflns_theta_full 25.242
_diffrn_reflns_theta_max 28.282
_diffrn_reflns_theta_min 1.627
_diffrn_source Imus-tube
_exptl_absorpt_coefficient_mu 3.113
_exptl_absorpt_correction_T_max 0.6513
_exptl_absorpt_correction_T_min 0.5934
_exptl_absorpt_correction_type numerical
_exptl_absorpt_process_details sadabs
_exptl_crystal_colour black
_exptl_crystal_density_diffrn 1.598
_exptl_crystal_description rod
_exptl_crystal_F_000 912
_exptl_crystal_size_max 0.091
_exptl_crystal_size_mid 0.089
_exptl_crystal_size_min 0.053
_refine_diff_density_max 0.752
_refine_diff_density_min -0.711
_refine_diff_density_rms 0.119
_refine_ls_extinction_method none
_refine_ls_goodness_of_fit_ref 1.041
_refine_ls_hydrogen_treatment mixed
_refine_ls_matrix_type full
_refine_ls_number_parameters 492
_refine_ls_number_reflns 9361
_refine_ls_number_restraints 108
_refine_ls_restrained_S_all 1.041
_refine_ls_R_factor_all 0.0391
_refine_ls_R_factor_gt 0.0265
_refine_ls_shift/su_max 0.003
_refine_ls_shift/su_mean 0.000
_refine_ls_structure_factor_coef Fsqd
_refine_ls_weighting_details 'w=1/[\s^2^(Fo^2^)+(0.0178P)^2^+2.4421P] where P=(Fo^2^+2Fc^2^)/3'
_refine_ls_weighting_scheme calc
_refine_ls_wR_factor_gt 0.0541
_refine_ls_wR_factor_ref 0.0593
_reflns_Friedel_coverage 0.000
_reflns_number_gt 7639
_reflns_number_total 9361
_reflns_threshold_expression 'I > 2\s(I)'
_cod_data_source_file c8cc05234d2.cif
_cod_data_source_block 1-Sm_do_mo_BW307_0m
_cod_depositor_comments 'Adding full bibliography for 7121956--7121961.cif.'
_cod_original_cell_volume 1889.8(18)
_cod_database_code 7121956
_shelx_shelxl_version_number 2014/7
_shelx_space_group_comment
;
The symmetry employed for this shelxl refinement is uniquely defined
by the following loop, which should always be used as a source of
symmetry information in preference to the above space-group names.
They are only intended as comments.
;
_shelx_estimated_absorpt_t_min 0.765
_shelx_estimated_absorpt_t_max 0.852

loop_
_space_group_symop_operation_xyz
'x, y, z'
'-x, -y, -z'

loop_
_atom_site_label
_atom_site_type_symbol
_atom_site_fract_x
_atom_site_fract_y
_atom_site_fract_z
_atom_site_U_iso_or_equiv
_atom_site_adp_type
_atom_site_occupancy
_atom_site_site_symmetry_order
_atom_site_calc_flag
_atom_site_refinement_flags_posn
_atom_site_refinement_flags_adp
_atom_site_refinement_flags_occupancy
_atom_site_disorder_assembly
_atom_site_disorder_group
C1 C 0.4385(3) 0.4266(2) 0.6772(3) 0.0205(7) Uani 1 1 d . . . . .
H1A H 0.4828 0.4217 0.7342 0.025 Uiso 1 1 calc R U . . .
H1B H 0.4893 0.4394 0.6077 0.025 Uiso 1 1 calc R U . . .
C2 C 0.3495(3) 0.5134(2) 0.6934(2) 0.0152(6) Uani 1 1 d . . . . .
C3 C 0.2967(3) 0.5469(2) 0.7987(3) 0.0194(7) Uani 1 1 d . . . . .
H3 H 0.3290 0.5153 0.8577 0.023 Uiso 1 1 calc R U . . .
C4 C 0.2013(3) 0.6231(3) 0.8173(3) 0.0223(7) Uani 1 1 d . . . . .
H4 H 0.1666 0.6390 0.8887 0.027 Uiso 1 1 calc R U . . .
C5 C 0.1550(3) 0.6769(3) 0.7333(3) 0.0235(7) Uani 1 1 d . . . . .
H5 H 0.0890 0.7292 0.7465 0.028 Uiso 1 1 calc R U . . .
C6 C 0.2078(3) 0.6524(3) 0.6287(3) 0.0222(7) Uani 1 1 d . . . . .
H6 H 0.1781 0.6896 0.5704 0.027 Uiso 1 1 calc R U . . .
C7 C 0.3023(3) 0.5750(2) 0.6093(3) 0.0190(7) Uani 1 1 d . . . . .
H7 H 0.3375 0.5622 0.5373 0.023 Uiso 1 1 calc R U . . .
C8 C 0.6682(3) -0.0034(2) 0.2926(3) 0.0204(7) Uani 1 1 d . . . . .
H8A H 0.6078 -0.0013 0.3528 0.024 Uiso 1 1 calc R U . . .
H8B H 0.6569 -0.0204 0.2254 0.024 Uiso 1 1 calc R U . . .
C9 C 0.7750(3) 0.0189(2) 0.3030(3) 0.0176(6) Uani 1 1 d . . . . .
C10 C 0.7975(3) 0.0449(2) 0.4012(3) 0.0193(7) Uani 1 1 d . . . . .
H10 H 0.7376 0.0507 0.4618 0.023 Uiso 1 1 calc R U . . .
C11 C 0.9037(3) 0.0621(3) 0.4121(3) 0.0249(8) Uani 1 1 d . . . . .
H11 H 0.9151 0.0771 0.4799 0.030 Uiso 1 1 calc R U . . .
C12 C 0.9929(3) 0.0578(3) 0.3259(3) 0.0297(8) Uani 1 1 d . . . . .
H12 H 1.0658 0.0680 0.3340 0.036 Uiso 1 1 calc R U . . .
C13 C 0.9734(3) 0.0384(3) 0.2280(3) 0.0285(8) Uani 1 1 d . . . . .
H13 H 1.0336 0.0372 0.1676 0.034 Uiso 1 1 calc R U . . .
C14 C 0.8684(3) 0.0206(3) 0.2153(3) 0.0243(7) Uani 1 1 d . . . . .
H14 H 0.8583 0.0091 0.1460 0.029 Uiso 1 1 calc R U . . .
C15 C 0.5280(3) 0.1956(3) 0.4986(3) 0.0185(7) Uani 1 1 d . . . . .
H15B H 0.542(3) 0.126(3) 0.518(3) 0.029(10) Uiso 1 1 d . . . . .
H15A H 0.569(4) 0.243(4) 0.516(4) 0.060(15) Uiso 1 1 d . . . . .
C16 C 0.4353(3) 0.2330(2) 0.4492(2) 0.0164(6) Uani 1 1 d . . . . .
C17 C 0.4118(3) 0.3430(3) 0.4099(3) 0.0203(7) Uani 1 1 d . . . . .
H17 H 0.4599 0.3931 0.4173 0.024 Uiso 1 1 calc R U . . .
C18 C 0.3205(3) 0.3790(3) 0.3609(3) 0.0285(8) Uani 1 1 d . . . . .
H18 H 0.3072 0.4530 0.3357 0.034 Uiso 1 1 calc R U . . .
C19 C 0.2486(3) 0.3087(3) 0.3482(3) 0.0332(9) Uani 1 1 d . . . . .
H19 H 0.1864 0.3336 0.3143 0.040 Uiso 1 1 calc R U . . .
C20 C 0.2692(3) 0.2008(3) 0.3861(3) 0.0315(9) Uani 1 1 d . . . . .
H20 H 0.2199 0.1519 0.3787 0.038 Uiso 1 1 calc R U . . .
C21 C 0.3593(3) 0.1635(3) 0.4341(3) 0.0240(7) Uani 1 1 d . . . . .
H21 H 0.3714 0.0889 0.4581 0.029 Uiso 1 1 calc R U . . .
C22 C 0.5175(5) 0.2885(8) 0.1301(5) 0.0305(16) Uani 0.668(13) 1 d . . P A 1
H22A H 0.4623 0.2388 0.1295 0.037 Uiso 0.668(13) 1 calc R U P A 1
H22B H 0.4807 0.3651 0.1302 0.037 Uiso 0.668(13) 1 calc R U P A 1
C22A C 0.5118(12) 0.2331(16) 0.1441(11) 0.0305(16) Uani 0.332(13) 1 d . . P A 2
H22C H 0.4939 0.1605 0.1349 0.037 Uiso 0.332(13) 1 calc R U P A 2
H22D H 0.4427 0.2875 0.1555 0.037 Uiso 0.332(13) 1 calc R U P A 2
C23 C 0.6115(3) 0.2711(3) 0.0541(3) 0.0312(9) Uani 1 1 d . . . . .
C24 C 0.6973(3) 0.1820(3) 0.0415(3) 0.0296(8) Uani 1 1 d . . . . .
H24 H 0.6848 0.1171 0.0844 0.036 Uiso 1 1 calc R U . . .
C25 C 0.7975(4) 0.1826(4) -0.0283(3) 0.0467(12) Uani 1 1 d . . . . .
H25 H 0.8518 0.1188 -0.0306 0.056 Uiso 1 1 calc R U . . .
C26 C 0.8232(4) 0.2682(5) -0.0937(4) 0.0543(13) Uani 1 1 d . . . . .
H26 H 0.8936 0.2657 -0.1422 0.065 Uiso 1 1 calc R U . . .
C27 C 0.7461(5) 0.3589(4) -0.0889(3) 0.0516(14) Uani 1 1 d . . . . .
H27 H 0.7638 0.4209 -0.1346 0.062 Uiso 1 1 calc R U . . .
C28 C 0.6407(5) 0.3650(4) -0.0188(4) 0.0520(14) Uani 1 1 d . . . . .
H28 H 0.5882 0.4299 -0.0187 0.062 Uiso 1 1 calc R U . . .
C29A C 0.0826(6) 0.3928(5) 0.7223(5) 0.0123(12) Uani 0.5 1 d . U P B 1
H29A H 0.1303 0.4502 0.7198 0.015 Uiso 0.5 1 calc R U P B 1
H29B H 0.0474 0.3743 0.7973 0.015 Uiso 0.5 1 calc R U P B 1
C30A C -0.0089(10) 0.4259(8) 0.6479(10) 0.043(2) Uani 0.5 1 d . U P B 1
H30A H -0.0824 0.4558 0.6912 0.051 Uiso 0.5 1 calc R U P B 1
H30B H 0.0158 0.4822 0.5919 0.051 Uiso 0.5 1 calc R U P B 1
C31A C -0.0209(10) 0.3241(9) 0.5964(9) 0.039(2) Uani 0.5 1 d . U P B 1
H31A H -0.0037 0.3345 0.5175 0.047 Uiso 0.5 1 calc R U P B 1
H31B H -0.0979 0.3049 0.6198 0.047 Uiso 0.5 1 calc R U P B 1
C29B C 0.1057(9) 0.4048(8) 0.6594(11) 0.060(3) Uani 0.5 1 d . U P B 2
H29C H 0.1246 0.4325 0.7222 0.072 Uiso 0.5 1 calc R U P B 2
H29D H 0.1586 0.4324 0.5970 0.072 Uiso 0.5 1 calc R U P B 2
C30B C 0.0126(9) 0.4616(8) 0.6515(10) 0.041(2) Uani 0.5 1 d . U P B 2
H30C H 0.0258 0.5225 0.5972 0.049 Uiso 0.5 1 calc R U P B 2
H30D H -0.0227 0.4929 0.7208 0.049 Uiso 0.5 1 calc R U P B 2
C31B C -0.0695(6) 0.3931(5) 0.6192(6) 0.0216(13) Uani 0.5 1 d . U P B 2
H31C H -0.1245 0.3723 0.6833 0.026 Uiso 0.5 1 calc R U P B 2
H31D H -0.1118 0.4370 0.5681 0.026 Uiso 0.5 1 calc R U P B 2
C32B C -0.0026(8) 0.2917(7) 0.5682(8) 0.0235(19) Uani 0.5 1 d . U P B 2
H32A H -0.0549 0.2439 0.5554 0.028 Uiso 0.5 1 calc R U P B 2
H32B H 0.0442 0.3122 0.4986 0.028 Uiso 0.5 1 calc R U P B 2
C33 C 0.0693(3) 0.2340(3) 0.6381(3) 0.0289(8) Uani 1 1 d . U . . .
H33A H 0.0334 0.1900 0.7005 0.035 Uiso 0.5 1 calc R U P B 1
H33B H 0.1085 0.1852 0.5812 0.035 Uiso 0.5 1 calc R U P B 1
H33C H 0.0206 0.2074 0.7042 0.035 Uiso 0.5 1 calc R U P B 2
H33D H 0.1138 0.1695 0.6025 0.035 Uiso 0.5 1 calc R U P B 2
C39 C 0.3126(3) 0.2843(3) 0.9621(3) 0.0247(7) Uani 1 1 d . . . . .
H39A H 0.3762 0.3234 0.9272 0.030 Uiso 1 1 calc R U . . .
H39B H 0.3433 0.2181 1.0015 0.030 Uiso 1 1 calc R U . . .
C40 C 0.2299(3) 0.3562(3) 1.0397(3) 0.0344(9) Uani 1 1 d . . . . .
H40A H 0.2687 0.3745 1.0946 0.041 Uiso 1 1 calc R U . . .
H40B H 0.2042 0.4250 1.0008 0.041 Uiso 1 1 calc R U . . .
C41B C 0.1306(4) 0.3045(4) 1.0931(4) 0.0494(12) Uani 1 1 d . . . . .
H41C H 0.1537 0.2403 1.1393 0.059 Uiso 1 1 calc R U . . .
H41D H 0.0752 0.3564 1.1380 0.059 Uiso 1 1 calc R U . . .
C42B C 0.0810(4) 0.2717(4) 1.0095(3) 0.0496(12) Uani 1 1 d . . . . .
H42C H 0.0494 0.3377 0.9704 0.060 Uiso 1 1 calc R U . . .
H42D H 0.0180 0.2314 1.0432 0.060 Uiso 1 1 calc R U . . .
C43B C 0.1624(3) 0.2028(3) 0.9324(3) 0.0344(9) Uani 1 1 d . . . . .
H43A H 0.1883 0.1335 0.9702 0.041 Uiso 1 1 calc R U . . .
H43B H 0.1237 0.1856 0.8769 0.041 Uiso 1 1 calc R U . . .
O1 O 0.14591(19) 0.29594(19) 0.6677(2) 0.0262(5) Uani 1 1 d . . . . .
O2 O 0.51860(19) 0.16283(19) 0.77778(18) 0.0218(5) Uani 1 1 d . . . . .
C34 C 0.6289(3) 0.1963(3) 0.7455(3) 0.0236(7) Uani 1 1 d . . . . .
H34A H 0.6451 0.2355 0.8028 0.028 Uiso 1 1 calc R U . . .
H34B H 0.6318 0.2458 0.6801 0.028 Uiso 1 1 calc R U . . .
C35 C 0.7144(3) 0.0966(3) 0.7244(3) 0.0326(9) Uani 1 1 d . . . . .
H35A H 0.7904 0.1084 0.7316 0.039 Uiso 0.5 1 calc R U P C 1
H35B H 0.7183 0.0703 0.6532 0.039 Uiso 0.5 1 calc R U P C 1
H35C H 0.7066 0.0683 0.6573 0.039 Uiso 0.5 1 calc R U P D 2
H35D H 0.7904 0.1185 0.7122 0.039 Uiso 0.5 1 calc R U P D 2
C36A C 0.6584(9) 0.0148(8) 0.8212(9) 0.034(2) Uani 0.5 1 d . U P E 1
H36A H 0.6563 -0.0566 0.7948 0.041 Uiso 0.5 1 calc R U P E 1
H36B H 0.7014 0.0035 0.8796 0.041 Uiso 0.5 1 calc R U P E 1
C37A C 0.5369(16) 0.0749(16) 0.8599(18) 0.042(5) Uani 0.5 1 d . U P E 1
H37A H 0.4807 0.0246 0.8671 0.050 Uiso 0.5 1 calc R U P E 1
H37B H 0.5304 0.1050 0.9299 0.050 Uiso 0.5 1 calc R U P E 1
C36B C 0.7090(8) 0.0099(10) 0.8052(9) 0.034(2) Uani 0.5 1 d . U P E 2
H36C H 0.7361 0.0300 0.8671 0.040 Uiso 0.5 1 calc R U P E 2
H36D H 0.7587 -0.0558 0.7772 0.040 Uiso 0.5 1 calc R U P E 2
C37B C 0.5888(7) -0.0147(6) 0.8411(6) 0.0281(15) Uani 0.5 1 d . U P E 2
H37C H 0.5656 -0.0466 0.7830 0.034 Uiso 0.5 1 calc R U P E 2
H37D H 0.5838 -0.0676 0.9040 0.034 Uiso 0.5 1 calc R U P E 2
C38B C 0.5140(15) 0.0880(14) 0.8689(14) 0.022(3) Uani 0.5 1 d . U P E 2
H38C H 0.4355 0.0733 0.8951 0.027 Uiso 0.5 1 calc R U P E 2
H38D H 0.5379 0.1198 0.9268 0.027 Uiso 0.5 1 calc R U P E 2
O3 O 0.25871(19) 0.25367(19) 0.88156(17) 0.0223(5) Uani 1 1 d . . . . .
Sm1 Sm 0.35235(2) 0.23320(2) 0.67993(2) 0.01254(4) Uani 1 1 d . . . . .
Sm2 Sm 0.64007(2) 0.23215(2) 0.28452(2) 0.01391(4) Uani 1 1 d . . . . .

loop_
_atom_site_aniso_label
_atom_site_aniso_U_11
_atom_site_aniso_U_22
_atom_site_aniso_U_33
_atom_site_aniso_U_23
_atom_site_aniso_U_13
_atom_site_aniso_U_12
C1 0.0216(17) 0.0139(15) 0.0251(17) -0.0046(13) -0.0012(14) -0.0027(13)
C2 0.0203(16) 0.0079(14) 0.0188(15) -0.0033(11) -0.0022(12) -0.0067(12)
C3 0.0281(18) 0.0123(15) 0.0168(15) -0.0019(12) -0.0005(13) -0.0053(13)
C4 0.0252(18) 0.0175(16) 0.0228(17) -0.0074(13) 0.0061(14) -0.0094(14)
C5 0.0159(16) 0.0159(16) 0.038(2) -0.0069(14) -0.0014(14) -0.0017(13)
C6 0.0224(18) 0.0175(16) 0.0318(18) -0.0026(14) -0.0144(15) -0.0050(13)
C7 0.0255(18) 0.0150(15) 0.0174(15) -0.0038(12) -0.0029(13) -0.0058(13)
C8 0.0247(18) 0.0166(15) 0.0236(17) -0.0002(13) -0.0104(14) -0.0070(14)
C9 0.0228(17) 0.0066(13) 0.0238(16) -0.0009(12) -0.0074(13) 0.0002(12)
C10 0.0223(17) 0.0111(14) 0.0262(17) -0.0028(12) -0.0090(14) -0.0005(12)
C11 0.0249(19) 0.0152(16) 0.039(2) -0.0043(14) -0.0179(16) 0.0012(14)
C12 0.0170(18) 0.0219(18) 0.053(2) -0.0038(17) -0.0142(17) -0.0011(14)
C13 0.0216(18) 0.0210(18) 0.038(2) -0.0008(15) 0.0012(16) 0.0007(14)
C14 0.030(2) 0.0139(16) 0.0281(18) -0.0016(13) -0.0085(15) 0.0021(14)
C15 0.0198(17) 0.0153(16) 0.0190(16) -0.0018(13) -0.0006(13) -0.0017(13)
C16 0.0212(16) 0.0143(15) 0.0125(14) -0.0049(11) 0.0010(12) -0.0026(12)
C17 0.0230(17) 0.0160(16) 0.0206(16) -0.0014(13) -0.0023(13) -0.0020(13)
C18 0.032(2) 0.0261(19) 0.0214(17) -0.0006(14) -0.0017(15) 0.0088(16)
C19 0.0233(19) 0.050(2) 0.0259(19) -0.0112(17) -0.0130(15) 0.0106(17)
C20 0.026(2) 0.039(2) 0.034(2) -0.0162(17) -0.0065(16) -0.0067(17)
C21 0.0238(18) 0.0179(16) 0.0320(19) -0.0067(14) -0.0050(15) -0.0057(14)
C22 0.022(2) 0.051(5) 0.020(3) 0.004(3) -0.0101(19) -0.005(4)
C22A 0.022(2) 0.051(5) 0.020(3) 0.004(3) -0.0101(19) -0.005(4)
C23 0.033(2) 0.042(2) 0.0195(17) -0.0082(16) -0.0112(15) 0.0022(17)
C24 0.041(2) 0.030(2) 0.0229(18) -0.0047(15) -0.0134(16) -0.0067(17)
C25 0.039(3) 0.068(3) 0.032(2) -0.020(2) -0.0089(19) 0.008(2)
C26 0.046(3) 0.085(4) 0.037(3) -0.014(3) -0.002(2) -0.027(3)
C27 0.099(4) 0.044(3) 0.020(2) -0.0001(18) -0.007(2) -0.041(3)
C28 0.092(4) 0.032(2) 0.038(2) -0.0167(19) -0.036(3) 0.011(2)
C29A 0.016(3) 0.010(3) 0.011(3) -0.003(2) -0.004(2) 0.001(2)
C30A 0.042(4) 0.036(4) 0.056(4) -0.005(4) -0.031(4) 0.009(3)
C31A 0.039(4) 0.033(4) 0.050(5) -0.001(3) -0.027(4) 0.004(3)
C29B 0.043(4) 0.033(4) 0.113(8) -0.009(5) -0.036(4) -0.004(3)
C30B 0.043(4) 0.028(4) 0.062(5) -0.013(4) -0.031(4) -0.005(3)
C31B 0.023(3) 0.016(3) 0.028(3) -0.006(2) -0.015(3) 0.007(2)
C32B 0.022(4) 0.017(3) 0.034(4) -0.011(3) -0.016(3) 0.007(3)
C33 0.033(2) 0.0188(17) 0.039(2) -0.0057(15) -0.0174(17) 0.0017(15)
C39 0.0266(19) 0.0299(19) 0.0188(16) -0.0014(14) -0.0075(14) -0.0037(15)
C40 0.037(2) 0.040(2) 0.0243(19) -0.0039(16) -0.0022(16) -0.0017(18)
C41B 0.043(3) 0.057(3) 0.047(3) -0.009(2) -0.004(2) -0.008(2)
C42B 0.052(3) 0.057(3) 0.031(2) -0.002(2) 0.008(2) -0.004(2)
C43B 0.037(2) 0.041(2) 0.0279(19) -0.0080(17) -0.0004(17) -0.0182(18)
O1 0.0163(12) 0.0237(13) 0.0398(15) -0.0053(11) -0.0106(11) 0.0017(10)
O2 0.0187(12) 0.0251(12) 0.0240(12) 0.0004(10) -0.0109(10) -0.0021(10)
C34 0.0191(17) 0.0246(18) 0.0299(18) -0.0040(14) -0.0114(14) -0.0008(14)
C35 0.0191(18) 0.033(2) 0.045(2) -0.0127(18) -0.0070(17) 0.0047(16)
C36A 0.041(6) 0.024(4) 0.045(6) -0.001(4) -0.023(6) -0.011(5)
C37A 0.044(7) 0.033(8) 0.050(9) 0.011(6) -0.019(6) -0.007(5)
C36B 0.033(4) 0.039(5) 0.030(4) -0.008(4) -0.009(4) -0.004(4)
C37B 0.034(4) 0.021(3) 0.029(4) -0.003(3) -0.009(3) 0.002(3)
C38B 0.029(5) 0.022(4) 0.018(5) -0.005(3) -0.014(4) 0.003(4)
O3 0.0206(12) 0.0292(13) 0.0175(11) -0.0045(10) -0.0010(9) -0.0066(10)
Sm1 0.01178(8) 0.01145(8) 0.01387(8) -0.00151(6) -0.00223(6) -0.00008(6)
Sm2 0.01534(9) 0.01279(8) 0.01377(8) -0.00227(6) -0.00208(6) -0.00277(6)

loop_
_atom_type_symbol
_atom_type_description
_atom_type_scat_dispersion_real
_atom_type_scat_dispersion_imag
_atom_type_scat_source
C C 0.0033 0.0016 'International Tables Vol C Tables 4.2.6.8 and 6.1.1.4'
H H 0.0000 0.0000 'International Tables Vol C Tables 4.2.6.8 and 6.1.1.4'
O O 0.0106 0.0060 'International Tables Vol C Tables 4.2.6.8 and 6.1.1.4'
Sm Sm -0.1638 3.4418 'International Tables Vol C Tables 4.2.6.8 and 6.1.1.4'

loop_
_geom_angle_atom_site_label_1
_geom_angle_atom_site_label_2
_geom_angle_atom_site_label_3
_geom_angle
_geom_angle_site_symmetry_1
_geom_angle_site_symmetry_3
C2 C1 Sm1 109.7(2) . .
C2 C1 H1A 109.7 . .
Sm1 C1 H1A 109.7 . .
C2 C1 H1B 109.7 . .
Sm1 C1 H1B 109.7 . .
H1A C1 H1B 108.2 . .
C1 C2 C7 124.2(3) . .
C1 C2 C3 121.8(3) . .
C7 C2 C3 114.1(3) . .
C4 C3 C2 122.6(3) . .
C4 C3 Sm2 71.37(18) . 2_666
C2 C3 Sm2 85.54(18) . 2_666
C4 C3 H3 118.7 . .
C2 C3 H3 118.7 . .
Sm2 C3 H3 114.4 2_666 .
C3 C4 C5 121.0(3) . .
C3 C4 Sm2 81.80(19) . 2_666
C5 C4 Sm2 75.46(19) . 2_666
C3 C4 H4 119.5 . .
C5 C4 H4 119.5 . .
Sm2 C4 H4 113.6 2_666 .
C4 C5 C6 118.5(3) . .
C4 C5 Sm2 76.68(19) . 2_666
C6 C5 Sm2 80.00(19) . 2_666
C4 C5 H5 120.8 . .
C6 C5 H5 120.8 . .
Sm2 C5 H5 113.3 2_666 .
C7 C6 C5 121.0(3) . .
C7 C6 Sm2 83.0(2) . 2_666
C5 C6 Sm2 72.35(19) . 2_666
C7 C6 H6 119.5 . .
C5 C6 H6 119.5 . .
Sm2 C6 H6 115.6 2_666 .
C6 C7 C2 122.5(3) . .
C6 C7 H7 118.7 . .
C2 C7 H7 118.7 . .
C9 C8 Sm2 76.53(18) . .
C9 C8 Sm1 113.4(2) . 2_656
Sm2 C8 Sm1 168.31(13) . 2_656
C9 C8 Sm1 101.0(2) . .
Sm2 C8 Sm1 61.75(7) . .
Sm1 C8 Sm1 108.93(9) 2_656 .
C9 C8 H8A 120.0 . .
Sm2 C8 H8A 88.4 . .
Sm1 C8 H8A 81.3 2_656 .
Sm1 C8 H8A 28.6 . .
C9 C8 H8B 120.0 . .
Sm2 C8 H8B 105.1 . .
Sm1 C8 H8B 75.7 2_656 .
Sm1 C8 H8B 133.4 . .
H8A C8 H8B 120.0 . .
C8 C9 C10 122.8(3) . .
C8 C9 C14 123.1(3) . .
C10 C9 C14 114.1(3) . .
C8 C9 Sm2 75.28(18) . .
C10 C9 Sm2 89.89(18) . .
C14 C9 Sm2 104.5(2) . .
C11 C10 C9 122.6(3) . .
C11 C10 H10 118.7 . .
C9 C10 H10 118.7 . .
C12 C11 C10 121.1(3) . .
C12 C11 H11 119.5 . .
C10 C11 H11 119.5 . .
C13 C12 C11 118.3(3) . .
C13 C12 H12 120.9 . .
C11 C12 H12 120.9 . .
C12 C13 C14 121.7(3) . .
C12 C13 H13 119.2 . .
C14 C13 H13 119.2 . .
C13 C14 C9 122.1(3) . .
C13 C14 H14 118.9 . .
C9 C14 H14 118.9 . .
C16 C15 Sm2 79.42(19) . .
C16 C15 Sm1 79.18(19) . .
Sm2 C15 Sm1 155.30(14) . .
C16 C15 H15B 119(3) . .
Sm2 C15 H15B 109(2) . .
Sm1 C15 H15B 92(2) . .
C16 C15 H15A 121(3) . .
Sm2 C15 H15A 87(3) . .
Sm1 C15 H15A 94(3) . .
H15B C15 H15A 120(4) . .
C15 C16 C17 122.1(3) . .
C15 C16 C21 122.5(3) . .
C17 C16 C21 115.4(3) . .
C15 C16 Sm2 72.28(18) . .
C17 C16 Sm2 83.54(19) . .
C21 C16 Sm2 115.4(2) . .
C15 C16 Sm1 72.54(18) . .
C17 C16 Sm1 105.33(19) . .
C21 C16 Sm1 93.8(2) . .
Sm2 C16 Sm1 142.76(12) . .
C18 C17 C16 121.7(3) . .
C18 C17 H17 119.2 . .
C16 C17 H17 119.2 . .
C19 C18 C17 121.0(3) . .
C19 C18 H18 119.5 . .
C17 C18 H18 119.5 . .
C18 C19 C20 118.5(3) . .
C18 C19 H19 120.8 . .
C20 C19 H19 120.8 . .
C21 C20 C19 121.4(4) . .
C21 C20 H20 119.3 . .
C19 C20 H20 119.3 . .
C20 C21 C16 122.0(3) . .
C20 C21 H21 119.0 . .
C16 C21 H21 119.0 . .
C23 C22 Sm2 90.5(3) . .
C23 C22 H22A 113.5 . .
Sm2 C22 H22A 113.5 . .
C23 C22 H22B 113.5 . .
Sm2 C22 H22B 113.5 . .
H22A C22 H22B 110.8 . .
C23 C22A Sm2 88.4(6) . .
C23 C22A H22C 113.9 . .
Sm2 C22A H22C 113.9 . .
C23 C22A H22D 113.9 . .
Sm2 C22A H22D 113.9 . .
H22C C22A H22D 111.1 . .
C22 C23 C24 130.4(5) . .
C22 C23 C28 116.5(5) . .
C24 C23 C28 112.3(4) . .
C24 C23 C22A 106.3(7) . .
C28 C23 C22A 141.4(7) . .
C22 C23 Sm2 63.1(3) . .
C24 C23 Sm2 81.6(2) . .
C28 C23 Sm2 126.3(3) . .
C22A C23 Sm2 60.0(5) . .
C25 C24 C23 124.1(4) . .
C25 C24 H24 118.0 . .
C23 C24 H24 118.0 . .
C26 C25 C24 123.1(5) . .
C26 C25 H25 118.5 . .
C24 C25 H25 118.5 . .
C25 C26 C27 118.0(5) . .
C25 C26 H26 121.0 . .
C27 C26 H26 121.0 . .
C26 C27 C28 122.4(4) . .
C26 C27 H27 118.8 . .
C28 C27 H27 118.8 . .
C27 C28 C23 120.1(4) . .
C27 C28 H28 119.9 . .
C23 C28 H28 119.9 . .
O1 C29A C30A 98.2(5) . .
O1 C29A H29A 112.1 . .
C30A C29A H29A 112.1 . .
O1 C29A H29B 112.1 . .
C30A C29A H29B 112.1 . .
H29A C29A H29B 109.8 . .
C31A C30A C29A 108.2(7) . .
C31A C30A H30A 110.1 . .
C29A C30A H30A 110.1 . .
C31A C30A H30B 110.1 . .
C29A C30A H30B 110.1 . .
H30A C30A H30B 108.4 . .
C30A C31A C33 103.2(7) . .
C30A C31A H31A 111.1 . .
C33 C31A H31A 111.1 . .
C30A C31A H31B 111.1 . .
C33 C31A H31B 111.1 . .
H31A C31A H31B 109.1 . .
C30B C29B O1 136.1(9) . .
C30B C29B H29C 103.1 . .
O1 C29B H29C 103.1 . .
C30B C29B H29D 103.1 . .
O1 C29B H29D 103.1 . .
H29C C29B H29D 105.1 . .
C29B C30B C31B 111.7(9) . .
C29B C30B H30C 109.3 . .
C31B C30B H30C 109.3 . .
C29B C30B H30D 109.3 . .
C31B C30B H30D 109.3 . .
H30C C30B H30D 107.9 . .
C32B C31B C30B 109.6(7) . .
C32B C31B H31C 109.8 . .
C30B C31B H31C 109.8 . .
C32B C31B H31D 109.8 . .
C30B C31B H31D 109.8 . .
H31C C31B H31D 108.2 . .
C33 C32B C31B 109.7(6) . .
C33 C32B H32A 109.7 . .
C31B C32B H32A 109.7 . .
C33 C32B H32B 109.7 . .
C31B C32B H32B 109.7 . .
H32A C32B H32B 108.2 . .
O1 C33 C32B 115.5(5) . .
O1 C33 C31A 103.4(5) . .
O1 C33 H33A 111.1 . .
C31A C33 H33A 111.1 . .
O1 C33 H33B 111.1 . .
C31A C33 H33B 111.1 . .
H33A C33 H33B 109.0 . .
O1 C33 H33C 108.4 . .
C32B C33 H33C 108.4 . .
O1 C33 H33D 108.4 . .
C32B C33 H33D 108.4 . .
H33C C33 H33D 107.5 . .
O3 C39 C40 111.0(3) . .
O3 C39 H39A 109.4 . .
C40 C39 H39A 109.4 . .
O3 C39 H39B 109.4 . .
C40 C39 H39B 109.4 . .
H39A C39 H39B 108.0 . .
C41B C40 C39 112.6(4) . .
C41B C40 H40A 109.1 . .
C39 C40 H40A 109.1 . .
C41B C40 H40B 109.1 . .
C39 C40 H40B 109.1 . .
H40A C40 H40B 107.8 . .
C42B C41B C40 107.3(4) . .
C42B C41B H41C 110.3 . .
C40 C41B H41C 110.3 . .
C42B C41B H41D 110.3 . .
C40 C41B H41D 110.3 . .
H41C C41B H41D 108.5 . .
C41B C42B C43B 113.4(4) . .
C41B C42B H42C 108.9 . .
C43B C42B H42C 108.9 . .
C41B C42B H42D 108.9 . .
C43B C42B H42D 108.9 . .
H42C C42B H42D 107.7 . .
O3 C43B C42B 112.9(3) . .
O3 C43B H43A 109.0 . .
C42B C43B H43A 109.0 . .
O3 C43B H43B 109.0 . .
C42B C43B H43B 109.0 . .
H43A C43B H43B 107.8 . .
C29B O1 C33 110.1(5) . .
C33 O1 C29A 110.2(3) . .
C29B O1 Sm1 120.0(5) . .
C33 O1 Sm1 127.6(2) . .
C29A O1 Sm1 120.1(3) . .
C38B O2 C34 111.0(7) . .
C34 O2 C37A 102.2(9) . .
C38B O2 Sm1 125.5(7) . .
C34 O2 Sm1 123.53(19) . .
C37A O2 Sm1 133.6(9) . .
O2 C34 C35 108.2(3) . .
O2 C34 H34A 110.1 . .
C35 C34 H34A 110.1 . .
O2 C34 H34B 110.1 . .
C35 C34 H34B 110.1 . .
H34A C34 H34B 108.4 . .
C36B C35 C34 116.8(5) . .
C34 C35 C36A 98.7(5) . .
C34 C35 H35A 112.0 . .
C36A C35 H35A 112.0 . .
C34 C35 H35B 112.0 . .
C36A C35 H35B 112.0 . .
H35A C35 H35B 109.7 . .
C36B C35 H35C 108.1 . .
C34 C35 H35C 108.1 . .
C36B C35 H35D 108.1 . .
C34 C35 H35D 108.1 . .
H35C C35 H35D 107.3 . .
C37A C36A C35 103.9(11) . .
C37A C36A H36A 111.0 . .
C35 C36A H36A 111.0 . .
C37A C36A H36B 111.0 . .
C35 C36A H36B 111.0 . .
H36A C36A H36B 109.0 . .
O2 C37A C36A 105.9(15) . .
O2 C37A H37A 110.6 . .
C36A C37A H37A 110.6 . .
O2 C37A H37B 110.6 . .
C36A C37A H37B 110.6 . .
H37A C37A H37B 108.7 . .
C35 C36B C37B 110.6(8) . .
C35 C36B H36C 109.5 . .
C37B C36B H36C 109.5 . .
C35 C36B H36D 109.5 . .
C37B C36B H36D 109.5 . .
H36C C36B H36D 108.1 . .
C38B C37B C36B 108.4(11) . .
C38B C37B H37C 110.0 . .
C36B C37B H37C 110.0 . .
C38B C37B H37D 110.0 . .
C36B C37B H37D 110.0 . .
H37C C37B H37D 108.4 . .
O2 C38B C37B 110.0(11) . .
O2 C38B H38C 109.7 . .
C37B C38B H38C 109.7 . .
O2 C38B H38D 109.7 . .
C37B C38B H38D 109.7 . .
H38C C38B H38D 108.2 . .
C43B O3 C39 109.5(3) . .
C43B O3 Sm1 122.2(2) . .
C39 O3 Sm1 125.51(19) . .
O1 Sm1 O2 155.26(8) . .
O1 Sm1 O3 78.78(8) . .
O2 Sm1 O3 76.90(8) . .
O1 Sm1 C1 103.64(10) . .
O2 Sm1 C1 80.57(10) . .
O3 Sm1 C1 89.21(9) . .
O1 Sm1 C15 123.34(9) . .
O2 Sm1 C15 81.19(10) . .
O3 Sm1 C15 157.76(9) . .
C1 Sm1 C15 83.45(11) . .
O1 Sm1 C8 94.95(10) . 2_656
O2 Sm1 C8 80.46(9) . 2_656
O3 Sm1 C8 89.59(9) . 2_656
C1 Sm1 C8 160.77(10) . 2_656
C15 Sm1 C8 90.53(11) . 2_656
O1 Sm1 C16 95.09(9) . .
O2 Sm1 C16 109.47(9) . .
O3 Sm1 C16 172.78(8) . .
C1 Sm1 C16 88.55(9) . .
C15 Sm1 C16 28.28(9) . .
C8 Sm1 C16 94.77(9) 2_656 .
O1 Sm1 C8 117.62(7) . .
O2 Sm1 C8 84.09(7) . .
O3 Sm1 C8 154.93(6) . .
C1 Sm1 C8 103.78(8) . .
C15 Sm1 C8 20.34(8) . .
C8 Sm1 C8 71.07(9) 2_656 .
C16 Sm1 C8 32.11(7) . .
C22A Sm2 C15 113.7(3) . .
C22 Sm2 C15 119.44(16) . .
C22A Sm2 C5 130.2(4) . 2_666
C22 Sm2 C5 118.5(2) . 2_666
C15 Sm2 C5 113.19(10) . 2_666
C22A Sm2 C4 103.4(4) . 2_666
C22 Sm2 C4 90.8(2) . 2_666
C15 Sm2 C4 133.07(10) . 2_666
C5 Sm2 C4 27.86(10) 2_666 2_666
C22A Sm2 C8 87.5(4) . .
C22 Sm2 C8 102.1(2) . .
C15 Sm2 C8 81.87(10) . .
C5 Sm2 C8 114.90(10) 2_666 .
C4 Sm2 C8 128.91(10) 2_666 .
C22A Sm2 C9 110.0(4) . .
C22 Sm2 C9 122.4(2) . .
C15 Sm2 C9 88.41(10) . .
C5 Sm2 C9 87.08(11) 2_666 .
C4 Sm2 C9 105.42(10) 2_666 .
C8 Sm2 C9 28.18(9) . .
C22A Sm2 C16 87.1(3) . .
C22 Sm2 C16 91.26(16) . .
C15 Sm2 C16 28.31(9) . .
C5 Sm2 C16 133.31(10) 2_666 .
C4 Sm2 C16 139.55(9) 2_666 .
C8 Sm2 C16 89.92(10) . .
C9 Sm2 C16 107.30(10) . .
C22A Sm2 C6 147.7(4) . 2_666
C22 Sm2 C6 132.7(2) . 2_666
C15 Sm2 C6 86.81(11) . 2_666
C5 Sm2 C6 27.65(10) 2_666 2_666
C4 Sm2 C6 48.23(10) 2_666 2_666
C8 Sm2 C6 121.22(10) . 2_666
C9 Sm2 C6 94.54(10) . 2_666
C16 Sm2 C6 105.76(10) . 2_666
C22A Sm2 C3 92.7(4) . 2_666
C22 Sm2 C3 77.8(2) . 2_666
C15 Sm2 C3 120.87(10) . 2_666
C5 Sm2 C3 48.11(10) 2_666 2_666
C4 Sm2 C3 26.83(9) 2_666 2_666
C8 Sm2 C3 154.44(9) . 2_666
C9 Sm2 C3 132.16(10) . 2_666
C16 Sm2 C3 115.62(10) . 2_666
C6 Sm2 C3 54.97(10) 2_666 2_666
C22A Sm2 C23 31.7(3) . .
C22 Sm2 C23 26.37(15) . .
C15 Sm2 C23 144.98(11) . .
C5 Sm2 C23 99.19(11) 2_666 .
C4 Sm2 C23 73.97(11) 2_666 .
C8 Sm2 C23 96.79(10) . .
C9 Sm2 C23 106.85(10) . .
C16 Sm2 C23 117.27(10) . .
C6 Sm2 C23 121.96(11) 2_666 .
C3 Sm2 C23 71.61(10) 2_666 .

loop_
_geom_bond_atom_site_label_1
_geom_bond_atom_site_label_2
_geom_bond_distance
_geom_bond_site_symmetry_2
C1 C2 1.405(4) .
C1 Sm1 2.782(4) .
C1 H1A 0.9900 .
C1 H1B 0.9900 .
C2 C7 1.431(4) .
C2 C3 1.440(4) .
C3 C4 1.377(5) .
C3 Sm2 3.021(4) 2_666
C3 H3 0.9500 .
C4 C5 1.389(5) .
C4 Sm2 2.892(3) 2_666
C4 H4 0.9500 .
C5 C6 1.401(5) .
C5 Sm2 2.877(4) 2_666
C5 H5 0.9500 .
C6 C7 1.379(5) .
C6 Sm2 2.973(3) 2_666
C6 H6 0.9500 .
C7 H7 0.9500 .
C8 C9 1.416(4) .
C8 Sm2 2.901(4) .
C8 Sm1 2.903(4) 2_656
C8 Sm1 6.282(4) .
C8 H8A 0.9500 .
C8 H8B 0.9500 .
C9 C10 1.423(4) .
C9 C14 1.428(5) .
C9 Sm2 2.916(4) .
C10 C11 1.389(5) .
C10 H10 0.9500 .
C11 C12 1.379(5) .
C11 H11 0.9500 .
C12 C13 1.377(5) .
C12 H12 0.9500 .
C13 C14 1.385(5) .
C13 H13 0.9500 .
C14 H14 0.9500 .
C15 C16 1.409(5) .
C15 Sm2 2.830(3) .
C15 Sm1 2.836(3) .
C15 H15B 0.88(4) .
C15 H15A 0.90(5) .
C16 C17 1.423(4) .
C16 C21 1.423(5) .
C16 Sm2 2.920(3) .
C16 Sm1 2.920(3) .
C17 C18 1.389(5) .
C17 H17 0.9500 .
C18 C19 1.382(6) .
C18 H18 0.9500 .
C19 C20 1.390(6) .
C19 H19 0.9500 .
C20 C21 1.370(5) .
C20 H20 0.9500 .
C21 H21 0.9500 .
C22 C23 1.347(7) .
C22 Sm2 2.704(6) .
C22 H22A 0.9900 .
C22 H22B 0.9900 .
C22A C23 1.593(15) .
C22A Sm2 2.626(14) .
C22A H22C 0.9900 .
C22A H22D 0.9900 .
C23 C24 1.398(5) .
C23 C28 1.470(6) .
C23 Sm2 3.032(4) .
C24 C25 1.360(6) .
C24 H24 0.9500 .
C25 C26 1.330(7) .
C25 H25 0.9500 .
C26 C27 1.350(7) .
C26 H26 0.9500 .
C27 C28 1.406(7) .
C27 H27 0.9500 .
C28 H28 0.9500 .
C29A O1 1.479(7) .
C29A C30A 1.601(12) .
C29A H29A 0.9900 .
C29A H29B 0.9900 .
C30A C31A 1.528(14) .
C30A H30A 0.9900 .
C30A H30B 0.9900 .
C31A C33 1.583(11) .
C31A H31A 0.9900 .
C31A H31B 0.9900 .
C29B C30B 1.261(14) .
C29B O1 1.372(10) .
C29B H29C 0.9900 .
C29B H29D 0.9900 .
C30B C31B 1.561(10) .
C30B H30C 0.9900 .
C30B H30D 0.9900 .
C31B C32B 1.518(9) .
C31B H31C 0.9900 .
C31B H31D 0.9900 .
C32B C33 1.449(9) .
C32B H32A 0.9900 .
C32B H32B 0.9900 .
C33 O1 1.437(4) .
C33 H33A 0.9900 .
C33 H33B 0.9900 .
C33 H33C 0.9900 .
C33 H33D 0.9900 .
C39 O3 1.447(4) .
C39 C40 1.509(5) .
C39 H39A 0.9900 .
C39 H39B 0.9900 .
C40 C41B 1.478(6) .
C40 H40A 0.9900 .
C40 H40B 0.9900 .
C41B C42B 1.457(6) .
C41B H41C 0.9900 .
C41B H41D 0.9900 .
C42B C43B 1.479(6) .
C42B H42C 0.9900 .
C42B H42D 0.9900 .
C43B O3 1.435(4) .
C43B H43A 0.9900 .
C43B H43B 0.9900 .
O1 Sm1 2.557(3) .
O2 C38B 1.42(2) .
O2 C34 1.444(4) .
O2 C37A 1.47(2) .
O2 Sm1 2.604(2) .
C34 C35 1.500(5) .
C34 H34A 0.9900 .
C34 H34B 0.9900 .
C35 C36B 1.424(12) .
C35 C36A 1.636(11) .
C35 H35A 0.9900 .
C35 H35B 0.9900 .
C35 H35C 0.9900 .
C35 H35D 0.9900 .
C36A C37A 1.56(2) .
C36A H36A 0.9900 .
C36A H36B 0.9900 .
C37A H37A 0.9900 .
C37A H37B 0.9900 .
C36B C37B 1.519(12) .
C36B H36C 0.9900 .
C36B H36D 0.9900 .
C37B C38B 1.479(15) .
C37B H37C 0.9900 .
C37B H37D 0.9900 .
C38B H38C 0.9900 .
C38B H38D 0.9900 .
O3 Sm1 2.618(2) .
Sm1 C8 2.903(4) 2_656
Sm2 C5 2.877(4) 2_666
Sm2 C4 2.892(4) 2_666
Sm2 C6 2.973(3) 2_666
Sm2 C3 3.021(4) 2_666

loop_
_geom_torsion_atom_site_label_1
_geom_torsion_atom_site_label_2
_geom_torsion_atom_site_label_3
_geom_torsion_atom_site_label_4
_geom_torsion
_geom_torsion_site_symmetry_1
_geom_torsion_site_symmetry_4
Sm1 C1 C2 C7 -89.1(3) . .
Sm1 C1 C2 C3 90.2(3) . .
C1 C2 C3 C4 -172.3(3) . .
C7 C2 C3 C4 7.1(4) . .
C1 C2 C3 Sm2 123.2(3) . 2_666
C7 C2 C3 Sm2 -57.4(2) . 2_666
C2 C3 C4 C5 -4.2(5) . .
Sm2 C3 C4 C5 67.5(3) 2_666 .
C2 C3 C4 Sm2 -71.8(3) . 2_666
C3 C4 C5 C6 -0.2(5) . .
Sm2 C4 C5 C6 70.6(3) 2_666 .
C3 C4 C5 Sm2 -70.9(3) . 2_666
C4 C5 C6 C7 1.3(5) . .
Sm2 C5 C6 C7 70.1(3) 2_666 .
C4 C5 C6 Sm2 -68.8(3) . 2_666
C5 C6 C7 C2 2.1(5) . .
Sm2 C6 C7 C2 66.6(3) 2_666 .
C1 C2 C7 C6 173.4(3) . .
C3 C2 C7 C6 -6.0(4) . .
Sm2 C8 C9 C10 80.1(3) . .
Sm1 C8 C9 C10 -93.5(3) 2_656 .
Sm1 C8 C9 C10 22.9(3) . .
Sm2 C8 C9 C14 -97.9(3) . .
Sm1 C8 C9 C14 88.5(3) 2_656 .
Sm1 C8 C9 C14 -155.1(3) . .
Sm1 C8 C9 Sm2 -173.56(17) 2_656 .
Sm1 C8 C9 Sm2 -57.15(7) . .
C8 C9 C10 C11 177.2(3) . .
C14 C9 C10 C11 -4.6(4) . .
Sm2 C9 C10 C11 -110.5(3) . .
C9 C10 C11 C12 1.9(5) . .
C10 C11 C12 C13 1.4(5) . .
C11 C12 C13 C14 -1.7(5) . .
C12 C13 C14 C9 -1.4(5) . .
C8 C9 C14 C13 -177.4(3) . .
C10 C9 C14 C13 4.4(4) . .
Sm2 C9 C14 C13 100.9(3) . .
Sm2 C15 C16 C17 -70.1(3) . .
Sm1 C15 C16 C17 97.5(3) . .
Sm2 C15 C16 C21 109.2(3) . .
Sm1 C15 C16 C21 -83.2(3) . .
Sm1 C15 C16 Sm2 167.59(10) . .
Sm2 C15 C16 Sm1 -167.59(10) . .
C15 C16 C17 C18 179.7(3) . .
C21 C16 C17 C18 0.3(5) . .
Sm2 C16 C17 C18 115.4(3) . .
Sm1 C16 C17 C18 -101.5(3) . .
C16 C17 C18 C19 -0.1(5) . .
C17 C18 C19 C20 0.3(5) . .
C18 C19 C20 C21 -0.8(6) . .
C19 C20 C21 C16 1.0(6) . .
C15 C16 C21 C20 179.9(3) . .
C17 C16 C21 C20 -0.7(5) . .
Sm2 C16 C21 C20 -95.7(4) . .
Sm1 C16 C21 C20 108.2(3) . .
Sm2 C22 C23 C24 49.8(6) . .
Sm2 C22 C23 C28 -119.3(4) . .
Sm2 C22A C23 C24 69.9(6) . .
Sm2 C22A C23 C28 -111.9(7) . .
C22 C23 C24 C25 -167.9(5) . .
C28 C23 C24 C25 1.5(5) . .
C22A C23 C24 C25 -179.7(7) . .
Sm2 C23 C24 C25 -124.5(4) . .
C23 C24 C25 C26 -1.3(7) . .
C24 C25 C26 C27 0.8(7) . .
C25 C26 C27 C28 -0.7(7) . .
C26 C27 C28 C23 1.0(7) . .
C22 C23 C28 C27 169.7(5) . .
C24 C23 C28 C27 -1.3(5) . .
C22A C23 C28 C27 -179.5(10) . .
Sm2 C23 C28 C27 94.8(4) . .
O1 C29A C30A C31A 24.5(10) . .
C29A C30A C31A C33 -2.6(11) . .
O1 C29B C30B C31B -16(2) . .
C29B C30B C31B C32B -20.4(13) . .
C30B C31B C32B C33 52.8(9) . .
C31B C32B C33 O1 -56.5(8) . .
C30A C31A C33 O1 -21.4(9) . .
O3 C39 C40 C41B 57.5(4) . .
C39 C40 C41B C42B -54.6(5) . .
C40 C41B C42B C43B 54.0(5) . .
C41B C42B C43B O3 -57.0(5) . .
C30B C29B O1 C33 16(2) . .
C30B C29B O1 Sm1 179.5(15) . .
C32B C33 O1 C29B 24.0(9) . .
C31A C33 O1 C29A 41.0(6) . .
C32B C33 O1 Sm1 -138.3(5) . .
C31A C33 O1 Sm1 -156.0(5) . .
C30A C29A O1 C33 -40.7(6) . .
C30A C29A O1 Sm1 154.8(5) . .
C38B O2 C34 C35 57.2(7) . .
C37A O2 C34 C35 48.6(9) . .
Sm1 O2 C34 C35 -123.1(3) . .
O2 C34 C35 C36B -50.2(7) . .
O2 C34 C35 C36A -38.1(5) . .
C34 C35 C36A C37A 14.0(11) . .
C34 O2 C37A C36A -36.1(14) . .
Sm1 O2 C37A C36A 134.4(9) . .
C35 C36A C37A O2 12.9(16) . .
C34 C35 C36B C37B 48.3(10) . .
C35 C36B C37B C38B -51.7(10) . .
C34 O2 C38B C37B -66.4(12) . .
Sm1 O2 C38B C37B 113.9(10) . .
C36B C37B C38B O2 61.4(13) . .
C42B C43B O3 C39 55.8(4) . .
C42B C43B O3 Sm1 -142.0(3) . .
C40 C39 O3 C43B -55.7(4) . .
C40 C39 O3 Sm1 142.8(2) . .
